data_1555075
loop_
_publ_author_name
'Zerov, Aleksey V.'
'Bulova, Anastasia A.'
'Khoroshilova, Olesya V.'
'Vasilyev, Aleksander V.'

_publ_section_title
;
 TfOH-promoted transformation of TMS-ethers of diarylsubstituted CF3-allyl
 alcohols with arenes into CF3-indanes
;
_journal_issue 18
_journal_name_full 'Organic Chemistry Frontiers'
_journal_page_first 3264
_journal_paper_doi 10.1039/C9QO00822E
_journal_volume 6
_journal_year 2019
_chemical_formula_moiety 'C24 H21 F3'
_chemical_formula_sum 'C24 H21 F3'
_chemical_formula_weight 366.41
_space_group_crystal_system monoclinic
_space_group_IT_number 14
_space_group_name_Hall '-P 2ybc'
_space_group_name_H-M_alt 'P 1 21/c 1'
_atom_sites_solution_hydrogens geom
_atom_sites_solution_primary iterative
_audit_creation_date 2018-10-23
_audit_creation_method
;
Olex2 1.2
(compiled 2018.05.29 svn.r3508 for OlexSys, GUI svn.r5506)
;
_audit_update_record
;
2018-10-24 deposited with the CCDC.	2019-08-05 downloaded from the CCDC.
;
_cell_angle_alpha 90
_cell_angle_beta 103.732(3)
_cell_angle_gamma 90
_cell_formula_units_Z 8
_cell_length_a 10.1714(3)
_cell_length_b 36.8462(10)
_cell_length_c 10.1929(3)
_cell_measurement_reflns_used 12584
_cell_measurement_temperature 100(2)
_cell_measurement_theta_max 71.8500
_cell_measurement_theta_min 2.4500
_cell_volume 3710.88(19)
_computing_cell_refinement 'CrysAlisPro 1.171.39.35a (Rigaku OD, 2017)'
_computing_data_collection 'CrysAlisPro 1.171.39.35a (Rigaku OD, 2017)'
_computing_data_reduction 'CrysAlisPro 1.171.39.35a (Rigaku OD, 2017)'
_computing_molecular_graphics 'Olex2 (Dolomanov et al., 2009)'
_computing_publication_material 'Olex2 (Dolomanov et al., 2009)'
_computing_structure_refinement 'ShelXL (Sheldrick, 2015)'
_computing_structure_solution
;
Superflip (Palatinus & Chapuis, 2007;Palatinus & van der Lee, 2008;
Palatinus et al., 2012)
;
_diffrn_ambient_environment N~2~
_diffrn_ambient_temperature 100(2)
_diffrn_detector 'CCD plate'
_diffrn_detector_type HyPix3000
_diffrn_measured_fraction_theta_full 0.999
_diffrn_measured_fraction_theta_max 0.999
_diffrn_measurement_details
;
List of Runs (angles in degrees, time in seconds):

  # Type    Start    End  Width  t~exp~   \w     \q     \k     \f   Frames
#--------------------------------------------------------------------------
  1  \w     -9.00  33.00   0.50    0.87    --   41.35-109.00 -20.00   84
  2  \w     39.00  66.00   0.50    0.87    --   41.35-109.00 -20.00   54
  3  \w     65.00 110.00   0.50    4.00    --  101.00-109.00 -20.00   90
  4  \w     82.00 150.00   0.50    4.00    --  101.00 109.00  75.00  136
  5  \w    -77.00 -50.00   0.50    0.87    --  -41.35 -32.00-150.00   54
  6  \w    -75.00 -46.00   0.50    0.87    --  -41.35 109.00  75.00   58
  7  \w    -49.00  21.00   0.50    0.87    --  -41.35  32.00  90.00  140
  8  \w    -65.00  10.00   0.50    0.87    --  -41.35  77.00-180.00  150
  9  \w   -106.00 -79.00   0.50    0.87    --  -41.35 -32.00-150.00   54
 10  \w    -43.00 -16.00   0.50    0.87    --  -41.35 109.00  75.00   54
 11  \w    -42.00  22.00   0.50    0.87    --  -41.35  65.00 120.00  128
 12  \w     -6.00  20.00   0.50    0.87    --   41.35 -54.00 -90.00   52
 13  \w     24.00 102.00   0.50    0.87    --   41.35  54.00 -90.00  156
 14  \w     25.00  57.00   0.50    0.87    --   41.35 -54.00 -90.00   64
 15  \w      8.00  41.00   0.50    0.87    --   41.35 -65.00 -30.00   66
 16  \w     76.00 105.00   0.50    0.87    --   41.35  65.00 120.00   58
 17  \w     72.00  99.00   0.50    0.87    --   41.35  65.00-180.00   54
 18  \w     23.00  58.00   0.50    0.87    --   41.35  65.00-180.00   70
 19  \w     52.00  97.00   0.50    4.00    --  101.00 -42.00   0.00   90
 20  \w    116.00 150.00   0.50    4.00    --  101.00  33.00 -30.00   68
 21  \w     39.00  98.00   0.50    4.00    --  101.00 -87.00 -30.00  118
 22  \w     37.00 105.00   0.50    4.00    --  101.00 -33.00 -90.00  136
 23  \w     77.00 131.00   0.50    4.00    --  101.00  77.00 120.00  108
 24  \w     39.00 118.00   0.50    4.00    --  101.00 -59.00 120.00  158
 25  \w     78.00 124.00   0.50    4.00    --  101.00-133.00 120.00   92
 26  \w     40.00  67.00   0.50    4.00    --  101.00-133.00 120.00   54
 27  \w     88.00 118.00   0.50    4.00    --  101.00  17.00-120.00   60
 28  \w    109.00 143.00   0.50    4.00    --  101.00   8.00 150.00   68
 29  \w     44.00 123.00   0.50    4.00    --  101.00 -68.00   0.00  158
 30  \w     45.00  90.00   0.50    4.00    --  101.00 -68.00 -30.00   90
 31  \w     72.00  99.00   0.50    4.00    --  101.00   8.00 150.00   54
 32  \w     90.00 136.00   0.50    4.00    --  101.00  17.00  30.00   92
 33  \w     38.00  65.00   0.50    4.00    --  101.00 -77.00  30.00   54
 34  \w     92.00 118.00   0.50    4.00    --  101.00 -77.00  30.00   52
 35  \w    117.00 156.00   0.50    4.00    --  101.00  77.00  30.00   78
 36  \w    125.00 154.00   0.50    4.00    --  101.00  33.00  30.00   58
 37  \w    120.00 157.00   0.50    4.00    --  101.00  33.00-120.00   74
 38  \w     82.00 107.00   0.50    4.00    --  101.00 109.00  75.00   50
 39  \w   -104.00 -53.00   0.50    0.87    --  -41.35 -21.00 -60.00  102
 40  \w   -104.00 -34.00   0.50    0.87    --  -41.35 -77.00  30.00  140
 41  \w    -55.00  15.00   0.50    0.87    --  -41.35  43.00 -60.00  140
 42  \w     15.00  41.00   0.50    0.87    --   41.35-138.00 -30.00   52
 43  \w      4.00  51.00   0.50    0.87    --   41.35 -21.00  60.00   94
 44  \w     57.00  84.00   0.50    0.87    --   41.35  32.00 -30.00   54
 45  \w     48.00  79.00   0.50    0.87    --   41.35-138.00 -30.00   62
 46  \w    -20.00  17.00   0.50    0.87    --   41.35 -65.00-150.00   74
 47  \w     40.00  68.00   0.50    4.00    --  101.00-133.00-180.00   56
 48  \w     89.00 121.00   0.50    4.00    --  101.00  17.00-150.00   64
 49  \w     82.00 110.00   0.50    4.00    --  101.00 -25.00 -30.00   56
 50  \w    130.00 157.00   0.50    4.00    --  101.00  17.00-150.00   54
 51  \w     99.00 124.00   0.50    4.00    --  101.00  -8.00  60.00   50
 52  \w     67.00  76.50   0.50    4.00    --  101.00 -59.00-150.00   19
;
_diffrn_measurement_device 'four-circle diffractometer'
_diffrn_measurement_device_type 'SuperNova, Single source at offset/far, HyPix3000'
_diffrn_measurement_method '\w scans'
_diffrn_orient_matrix_type 'CrysAlisPro convention (1999,Acta A55,543-557)'
_diffrn_orient_matrix_UB_11 0.0077524000
_diffrn_orient_matrix_UB_12 0.0361935000
_diffrn_orient_matrix_UB_13 0.0773307000
_diffrn_orient_matrix_UB_21 -0.0824774000
_diffrn_orient_matrix_UB_22 0.0186548000
_diffrn_orient_matrix_UB_23 -0.1286104000
_diffrn_orient_matrix_UB_31 -0.1320851000
_diffrn_orient_matrix_UB_32 -0.0095600000
_diffrn_orient_matrix_UB_33 0.0410571000
_diffrn_radiation_monochromator mirror
_diffrn_radiation_probe x-ray
_diffrn_radiation_type CuK\a
_diffrn_radiation_wavelength 1.54184
_diffrn_reflns_av_R_equivalents 0.0472
_diffrn_reflns_av_unetI/netI 0.0359
_diffrn_reflns_Laue_measured_fraction_full 0.999
_diffrn_reflns_Laue_measured_fraction_max 0.999
_diffrn_reflns_limit_h_max 10
_diffrn_reflns_limit_h_min -12
_diffrn_reflns_limit_k_max 44
_diffrn_reflns_limit_k_min -44
_diffrn_reflns_limit_l_max 12
_diffrn_reflns_limit_l_min -12
_diffrn_reflns_number 28863
_diffrn_reflns_point_group_measured_fraction_full 0.999
_diffrn_reflns_point_group_measured_fraction_max 0.999
_diffrn_reflns_theta_full 67.684
_diffrn_reflns_theta_max 70.000
_diffrn_reflns_theta_min 2.398
_diffrn_source 'micro-focus sealed X-ray tube'
_diffrn_source_type 'SuperNova (Cu) X-ray Source'
_exptl_absorpt_coefficient_mu 0.790
_exptl_absorpt_correction_T_max 1.00000
_exptl_absorpt_correction_T_min 0.62385
_exptl_absorpt_correction_type multi-scan
_exptl_absorpt_process_details
;
CrysAlisPro 1.171.39.35a (Rigaku Oxford Diffraction, 2017)
Empirical absorption correction using spherical harmonics,
 implemented in SCALE3 ABSPACK scaling algorithm.
;
_exptl_crystal_colour 'clear colourless'
_exptl_crystal_colour_lustre clear
_exptl_crystal_colour_primary colourless
_exptl_crystal_density_diffrn 1.312
_exptl_crystal_description prism
_exptl_crystal_F_000 1536
_exptl_crystal_size_max 0.28
_exptl_crystal_size_mid 0.2
_exptl_crystal_size_min 0.19
_refine_diff_density_max 0.952
_refine_diff_density_min -0.412
_refine_diff_density_rms 0.058
_refine_ls_extinction_method none
_refine_ls_goodness_of_fit_ref 1.033
_refine_ls_hydrogen_treatment constr
_refine_ls_matrix_type full
_refine_ls_number_parameters 491
_refine_ls_number_reflns 7038
_refine_ls_number_restraints 0
_refine_ls_restrained_S_all 1.033
_refine_ls_R_factor_all 0.0618
_refine_ls_R_factor_gt 0.0545
_refine_ls_shift/su_max 0.001
_refine_ls_shift/su_mean 0.000
_refine_ls_structure_factor_coef Fsqd
_refine_ls_weighting_details 'w=1/[\s^2^(Fo^2^)+(0.0846P)^2^+2.6462P] where P=(Fo^2^+2Fc^2^)/3'
_refine_ls_weighting_scheme calc
_refine_ls_wR_factor_gt 0.1489
_refine_ls_wR_factor_ref 0.1543
_reflns_Friedel_coverage 0.000
_reflns_number_gt 6148
_reflns_number_total 7038
_reflns_threshold_expression 'I > 2\s(I)'
_cod_data_source_file c9qo00822e2.cif
_cod_data_source_block 7072-9911_emt086
_cod_original_cell_volume 3710.87(19)
_cod_database_code 1555075
_shelx_shelxl_version_number 2014/7
_shelx_space_group_comment
;
The symmetry employed for this shelxl refinement is uniquely defined
by the following loop, which should always be used as a source of
symmetry information in preference to the above space-group names.
They are only intended as comments.
;
_shelx_estimated_absorpt_t_max 0.864
_shelx_estimated_absorpt_t_min 0.809
_reflns_odcompleteness_completeness 99.89
_reflns_odcompleteness_iscentric 1
_reflns_odcompleteness_theta 70.93
_olex2_refinement_description
;
1. Fixed Uiso
 At 1.2 times of:
  All C(H) groups, All C(H,H) groups
 At 1.5 times of:
  All C(H,H,H) groups
2.a Ternary CH refined with riding coordinates:
 C4B(H4B), C4(H4)
2.b Secondary CH2 refined with riding coordinates:
 C3B(H3BA,H3BB), C3(H3A,H3B)
2.c Aromatic/amide H refined with riding coordinates:
 C9(H9), C12(H12), C8B(H8B), C22B(H22B), C6(H6), C16(H16), C22(H22), C9B(H9B),
 C6B(H6B), C18(H18), C18B(H18B), C7B(H7B), C21(H21), C19B(H19B), C21B(H21B),
 C8(H8), C20(H20), C7(H7), C12B(H12B), C20B(H20B), C19(H19), C16B(H16B),
 C14(H14), C14B(H14B)
2.d Idealised Me refined as rotating group:
 C23(H23D,H23E,H23F), C24(H24D,H24E,H24F), C23B(H23A,H23B,H23C), C24B(H24A,
 H24B,H24C)
;
_olex2_submission_special_instructions 'No special instructions were received'
_oxdiff_exptl_absorpt_empirical_details
;
Empirical correction (ABSPACK) includes:
- Absorption correction using spherical harmonics
- Frame scaling
;
_oxdiff_exptl_absorpt_empirical_full_max 1.556
_oxdiff_exptl_absorpt_empirical_full_min 0.285

loop_
_space_group_symop_operation_xyz
'x, y, z'
'-x, y+1/2, -z+1/2'
'-x, -y, -z'
'x, -y-1/2, z-1/2'

loop_
_atom_site_label
_atom_site_type_symbol
_atom_site_fract_x
_atom_site_fract_y
_atom_site_fract_z
_atom_site_U_iso_or_equiv
_atom_site_adp_type
_atom_site_occupancy
_atom_site_site_symmetry_order
_atom_site_calc_flag
_atom_site_refinement_flags_posn
F2B F 0.45211(12) 0.34427(3) 0.18757(11) 0.0297(3) Uani 1 1 d .
F1B F 0.36154(11) 0.36230(3) 0.34738(12) 0.0306(3) Uani 1 1 d .
F3B F 0.46700(12) 0.31131(3) 0.36531(12) 0.0315(3) Uani 1 1 d .
F3 F 0.88148(14) 0.69260(4) 0.13241(13) 0.0380(3) Uani 1 1 d .
F2 F 0.96073(14) 0.70417(3) 0.34391(14) 0.0396(3) Uani 1 1 d .
F1 F 1.03827(12) 0.65882(4) 0.25304(14) 0.0376(3) Uani 1 1 d .
C10B C 0.58819(18) 0.40609(5) 0.35825(18) 0.0203(4) Uani 1 1 d .
C3B C 0.62528(19) 0.36563(5) 0.54665(18) 0.0219(4) Uani 1 1 d .
H3BA H 0.5379 0.3663 0.5735 0.026 Uiso 1 1 calc R
H3BB H 0.6770 0.3440 0.5872 0.026 Uiso 1 1 calc R
C5B C 0.64472(18) 0.42593(5) 0.47398(18) 0.0201(4) Uani 1 1 d .
C4B C 0.70700(18) 0.40079(5) 0.58975(18) 0.0202(4) Uani 1 1 d .
H4B H 0.8024 0.3960 0.5848 0.024 Uiso 1 1 calc R
C5 C 0.78894(17) 0.58786(5) 0.27897(18) 0.0205(4) Uani 1 1 d .
C4 C 0.79173(18) 0.59884(5) 0.42305(18) 0.0213(4) Uani 1 1 d .
H4 H 0.6963 0.6034 0.4286 0.026 Uiso 1 1 calc R
C10 C 0.80011(18) 0.61822(5) 0.20155(19) 0.0215(4) Uani 1 1 d .
C17 C 0.85220(19) 0.57110(5) 0.53038(18) 0.0213(4) Uani 1 1 d .
C11 C 0.6822(2) 0.67361(5) 0.27374(19) 0.0232(4) Uani 1 1 d .
C2B C 0.60257(18) 0.36544(5) 0.38982(18) 0.0209(4) Uani 1 1 d .
C9 C 0.79609(19) 0.61482(6) 0.0643(2) 0.0258(4) Uani 1 1 d .
H9 H 0.8012 0.6357 0.0108 0.031 Uiso 1 1 calc R
C2 C 0.81576(19) 0.65230(5) 0.28836(19) 0.0226(4) Uani 1 1 d .
C3 C 0.8643(2) 0.63597(5) 0.43303(19) 0.0237(4) Uani 1 1 d .
H3A H 0.9639 0.6329 0.4575 0.028 Uiso 1 1 calc R
H3B H 0.8376 0.6517 0.5011 0.028 Uiso 1 1 calc R
C12 C 0.5661(2) 0.66403(5) 0.17728(19) 0.0242(4) Uani 1 1 d .
H12 H 0.5693 0.6442 0.1183 0.029 Uiso 1 1 calc R
C8B C 0.52143(19) 0.46142(5) 0.2367(2) 0.0246(4) Uani 1 1 d .
H8B H 0.4802 0.4738 0.1556 0.030 Uiso 1 1 calc R
C22B C 0.59345(19) 0.42279(5) 0.77157(19) 0.0235(4) Uani 1 1 d .
H22B H 0.5081 0.4172 0.7135 0.028 Uiso 1 1 calc R
C6 C 0.77676(19) 0.55339(5) 0.2213(2) 0.0237(4) Uani 1 1 d .
H6 H 0.7695 0.5326 0.2743 0.028 Uiso 1 1 calc R
C16 C 0.6759(2) 0.70292(6) 0.3594(2) 0.0288(4) Uani 1 1 d .
H16 H 0.7541 0.7094 0.4268 0.035 Uiso 1 1 calc R
C17B C 0.71130(19) 0.41583(5) 0.72891(18) 0.0208(4) Uani 1 1 d .
C22 C 0.77380(19) 0.55592(5) 0.61187(19) 0.0221(4) Uani 1 1 d .
H22 H 0.6825 0.5634 0.6012 0.027 Uiso 1 1 calc R
C1B C 0.4717(2) 0.34574(5) 0.3230(2) 0.0244(4) Uani 1 1 d .
C9B C 0.52796(19) 0.42356(5) 0.23775(19) 0.0233(4) Uani 1 1 d .
H9B H 0.4921 0.4100 0.1580 0.028 Uiso 1 1 calc R
C6B C 0.63865(19) 0.46367(5) 0.47269(19) 0.0224(4) Uani 1 1 d .
H6B H 0.6774 0.4772 0.5517 0.027 Uiso 1 1 calc R
C18 C 0.9855(2) 0.55941(6) 0.5478(2) 0.0274(4) Uani 1 1 d .
H18 H 1.0396 0.5691 0.4921 0.033 Uiso 1 1 calc R
C18B C 0.83513(19) 0.42493(6) 0.8156(2) 0.0256(4) Uani 1 1 d .
H18B H 0.9167 0.4206 0.7882 0.031 Uiso 1 1 calc R
C7B C 0.57485(19) 0.48122(5) 0.3536(2) 0.0246(4) Uani 1 1 d .
H7B H 0.5677 0.5069 0.3520 0.030 Uiso 1 1 calc R
C11B C 0.7231(2) 0.34750(6) 0.3481(2) 0.0257(4) Uani 1 1 d .
C21 C 0.8287(2) 0.52987(5) 0.70877(19) 0.0235(4) Uani 1 1 d .
H21 H 0.7744 0.5197 0.7636 0.028 Uiso 1 1 calc R
C19B C 0.8407(2) 0.44016(6) 0.9409(2) 0.0288(4) Uani 1 1 d .
H19B H 0.9258 0.4463 0.9982 0.035 Uiso 1 1 calc R
C21B C 0.5990(2) 0.43774(5) 0.8979(2) 0.0255(4) Uani 1 1 d .
H21B H 0.5178 0.4420 0.9261 0.031 Uiso 1 1 calc R
C8 C 0.78444(19) 0.58029(6) 0.0073(2) 0.0271(4) Uani 1 1 d .
H8 H 0.7827 0.5775 -0.0858 0.032 Uiso 1 1 calc R
C20 C 0.9619(2) 0.51870(5) 0.7256(2) 0.0260(4) Uani 1 1 d .
H20 H 0.9991 0.5009 0.7916 0.031 Uiso 1 1 calc R
C7 C 0.77536(19) 0.54982(6) 0.0850(2) 0.0270(4) Uani 1 1 d .
H7 H 0.7681 0.5264 0.0449 0.032 Uiso 1 1 calc R
C12B C 0.8009(2) 0.36626(6) 0.2755(2) 0.0284(4) Uani 1 1 d .
H12B H 0.7780 0.3906 0.2483 0.034 Uiso 1 1 calc R
C20B C 0.7232(2) 0.44648(5) 0.98324(19) 0.0264(4) Uani 1 1 d .
H20B H 0.7273 0.4567 1.0697 0.032 Uiso 1 1 calc R
C13 C 0.4449(2) 0.68296(6) 0.1655(2) 0.0277(4) Uani 1 1 d .
C19 C 1.0404(2) 0.53377(6) 0.6452(2) 0.0296(4) Uani 1 1 d .
H19 H 1.1320 0.5265 0.6568 0.035 Uiso 1 1 calc R
C16B C 0.7585(2) 0.31149(6) 0.3875(2) 0.0325(5) Uani 1 1 d .
H16B H 0.7068 0.2986 0.4384 0.039 Uiso 1 1 calc R
C15 C 0.5568(2) 0.72278(6) 0.3475(2) 0.0312(5) Uani 1 1 d .
C1 C 0.9236(2) 0.67695(6) 0.2551(2) 0.0293(4) Uani 1 1 d .
C13B C 0.9129(2) 0.34976(7) 0.2419(2) 0.0355(5) Uani 1 1 d .
C14 C 0.4426(2) 0.71226(6) 0.2505(2) 0.0309(5) Uani 1 1 d .
H14 H 0.3608 0.7255 0.2422 0.037 Uiso 1 1 calc R
C14B C 0.9433(2) 0.31386(7) 0.2799(3) 0.0411(6) Uani 1 1 d .
H14B H 1.0174 0.3023 0.2551 0.049 Uiso 1 1 calc R
C15B C 0.8681(2) 0.29449(7) 0.3531(3) 0.0394(6) Uani 1 1 d .
C23 C 0.3199(2) 0.67146(7) 0.0610(2) 0.0358(5) Uani 1 1 d .
H23D H 0.3164 0.6844 -0.0238 0.054 Uiso 1 1 calc GR
H23E H 0.2391 0.6773 0.0934 0.054 Uiso 1 1 calc GR
H23F H 0.3233 0.6453 0.0456 0.054 Uiso 1 1 calc GR
C24 C 0.5527(3) 0.75501(6) 0.4384(3) 0.0424(6) Uani 1 1 d .
H24D H 0.6117 0.7504 0.5278 0.064 Uiso 1 1 calc GR
H24E H 0.4597 0.7588 0.4469 0.064 Uiso 1 1 calc GR
H24F H 0.5840 0.7767 0.3994 0.064 Uiso 1 1 calc GR
C23B C 0.9978(3) 0.36997(8) 0.1672(3) 0.0486(6) Uani 1 1 d .
H23A H 0.9598 0.3674 0.0698 0.073 Uiso 1 1 calc GR
H23B H 1.0901 0.3602 0.1903 0.073 Uiso 1 1 calc GR
H23C H 0.9998 0.3957 0.1919 0.073 Uiso 1 1 calc GR
C24B C 0.9049(3) 0.25564(8) 0.3995(4) 0.0592(8) Uani 1 1 d .
H24A H 0.8569 0.2489 0.4687 0.089 Uiso 1 1 calc GR
H24B H 1.0027 0.2539 0.4372 0.089 Uiso 1 1 calc GR
H24C H 0.8786 0.2391 0.3223 0.089 Uiso 1 1 calc GR

loop_
_atom_site_aniso_label
_atom_site_aniso_U_11
_atom_site_aniso_U_22
_atom_site_aniso_U_33
_atom_site_aniso_U_23
_atom_site_aniso_U_13
_atom_site_aniso_U_12
F2B 0.0304(6) 0.0327(6) 0.0221(6) -0.0064(5) -0.0018(5) -0.0024(5)
F1B 0.0192(6) 0.0336(6) 0.0378(7) -0.0069(5) 0.0046(5) -0.0007(5)
F3B 0.0326(6) 0.0246(6) 0.0350(7) -0.0005(5) 0.0031(5) -0.0052(5)
F3 0.0413(7) 0.0377(7) 0.0346(7) 0.0115(5) 0.0084(6) -0.0070(6)
F2 0.0408(7) 0.0323(7) 0.0432(8) -0.0057(6) 0.0049(6) -0.0147(6)
F1 0.0239(6) 0.0420(7) 0.0470(8) 0.0026(6) 0.0084(5) -0.0045(5)
C10B 0.0169(8) 0.0227(9) 0.0211(9) -0.0015(7) 0.0045(7) 0.0003(7)
C3B 0.0213(9) 0.0234(9) 0.0193(9) -0.0004(7) 0.0012(7) 0.0005(7)
C5B 0.0150(8) 0.0252(9) 0.0197(9) 0.0002(7) 0.0035(7) -0.0007(7)
C4B 0.0164(8) 0.0249(9) 0.0177(9) -0.0007(7) 0.0010(7) 0.0005(7)
C5 0.0128(8) 0.0257(9) 0.0210(9) -0.0002(7) -0.0003(7) 0.0014(7)
C4 0.0171(8) 0.0247(9) 0.0203(9) 0.0008(7) 0.0008(7) 0.0002(7)
C10 0.0162(8) 0.0260(9) 0.0208(9) -0.0005(7) 0.0016(7) 0.0010(7)
C17 0.0205(9) 0.0226(9) 0.0186(9) -0.0018(7) 0.0006(7) -0.0010(7)
C11 0.0267(10) 0.0216(9) 0.0208(9) 0.0046(7) 0.0048(7) 0.0012(7)
C2B 0.0194(9) 0.0228(9) 0.0189(9) -0.0020(7) 0.0012(7) 0.0004(7)
C9 0.0216(9) 0.0331(10) 0.0217(9) 0.0027(8) 0.0033(7) 0.0025(8)
C2 0.0231(9) 0.0229(9) 0.0199(9) 0.0013(7) 0.0010(7) -0.0015(7)
C3 0.0241(9) 0.0243(9) 0.0197(9) 0.0007(7) -0.0007(7) -0.0017(7)
C12 0.0272(10) 0.0241(9) 0.0205(9) 0.0034(7) 0.0039(7) 0.0003(8)
C8B 0.0221(9) 0.0304(10) 0.0213(9) 0.0059(8) 0.0050(7) 0.0031(8)
C22B 0.0177(9) 0.0304(10) 0.0198(9) -0.0015(8) -0.0007(7) -0.0010(7)
C6 0.0179(9) 0.0247(9) 0.0261(10) -0.0013(8) 0.0005(7) 0.0003(7)
C16 0.0339(11) 0.0261(10) 0.0232(10) -0.0005(8) 0.0007(8) 0.0001(8)
C17B 0.0204(9) 0.0222(9) 0.0176(9) 0.0021(7) 0.0002(7) 0.0006(7)
C22 0.0190(9) 0.0249(9) 0.0210(9) -0.0039(7) 0.0017(7) -0.0014(7)
C1B 0.0249(10) 0.0236(9) 0.0229(9) -0.0028(8) 0.0023(7) -0.0004(8)
C9B 0.0208(9) 0.0293(10) 0.0189(9) -0.0007(8) 0.0031(7) -0.0009(7)
C6B 0.0196(9) 0.0243(9) 0.0232(9) -0.0030(7) 0.0046(7) -0.0025(7)
C18 0.0223(10) 0.0308(10) 0.0291(10) 0.0060(8) 0.0062(8) 0.0006(8)
C18B 0.0165(9) 0.0340(10) 0.0250(10) -0.0023(8) 0.0025(7) -0.0004(8)
C7B 0.0233(9) 0.0231(9) 0.0289(10) 0.0021(8) 0.0089(8) -0.0001(7)
C11B 0.0215(9) 0.0307(10) 0.0222(9) -0.0074(8) -0.0004(7) 0.0015(8)
C21 0.0263(10) 0.0243(9) 0.0192(9) -0.0017(7) 0.0039(7) -0.0032(8)
C19B 0.0231(10) 0.0369(11) 0.0223(10) -0.0036(8) -0.0028(8) -0.0043(8)
C21B 0.0230(9) 0.0302(10) 0.0232(10) -0.0007(8) 0.0052(8) 0.0004(8)
C8 0.0199(9) 0.0401(11) 0.0194(9) -0.0051(8) 0.0009(7) 0.0042(8)
C20 0.0275(10) 0.0249(9) 0.0219(9) 0.0021(8) -0.0014(8) 0.0017(8)
C7 0.0182(9) 0.0309(10) 0.0289(10) -0.0089(8) -0.0003(7) 0.0020(8)
C12B 0.0218(9) 0.0386(11) 0.0220(10) -0.0073(8) -0.0003(8) -0.0004(8)
C20B 0.0291(10) 0.0297(10) 0.0182(9) -0.0027(8) 0.0017(8) -0.0003(8)
C13 0.0271(10) 0.0301(10) 0.0254(10) 0.0066(8) 0.0050(8) 0.0031(8)
C19 0.0190(9) 0.0351(11) 0.0320(11) 0.0047(9) 0.0009(8) 0.0036(8)
C16B 0.0262(10) 0.0305(11) 0.0372(12) -0.0067(9) 0.0002(9) 0.0040(8)
C15 0.0415(12) 0.0255(10) 0.0269(10) 0.0026(8) 0.0084(9) 0.0059(9)
C1 0.0278(10) 0.0295(10) 0.0288(10) 0.0016(8) 0.0032(8) -0.0038(8)
C13B 0.0215(10) 0.0571(14) 0.0256(10) -0.0118(10) 0.0005(8) -0.0030(10)
C14 0.0339(11) 0.0292(10) 0.0307(11) 0.0074(8) 0.0099(9) 0.0098(9)
C14B 0.0262(11) 0.0483(14) 0.0429(13) -0.0220(11) -0.0036(9) 0.0096(10)
C15B 0.0276(11) 0.0381(12) 0.0474(14) -0.0166(11) -0.0014(10) 0.0046(9)
C23 0.0254(11) 0.0414(12) 0.0366(12) 0.0006(10) -0.0006(9) 0.0045(9)
C24 0.0551(15) 0.0327(12) 0.0369(12) -0.0035(10) 0.0062(11) 0.0101(11)
C23B 0.0354(13) 0.0689(18) 0.0418(14) 0.0000(13) 0.0100(11) 0.0020(12)
C24B 0.0442(15) 0.0444(15) 0.081(2) -0.0166(15) -0.0002(14) 0.0095(12)

loop_
_atom_type_symbol
_atom_type_description
_atom_type_scat_dispersion_real
_atom_type_scat_dispersion_imag
_atom_type_scat_source
C C 0.0181 0.0091 'International Tables Vol C Tables 4.2.6.8 and 6.1.1.4'
H H 0.0000 0.0000 'International Tables Vol C Tables 4.2.6.8 and 6.1.1.4'
F F 0.0727 0.0534 'International Tables Vol C Tables 4.2.6.8 and 6.1.1.4'

loop_
_geom_angle_atom_site_label_1
_geom_angle_atom_site_label_2
_geom_angle_atom_site_label_3
_geom_angle
C5B C10B C2B 109.64(16)
C5B C10B C9B 120.79(17)
C9B C10B C2B 129.56(17)
C4B C3B C2B 103.52(15)
C10B C5B C4B 110.58(16)
C10B C5B C6B 120.56(17)
C6B C5B C4B 128.86(17)
C5B C4B C3B 101.17(14)
C17B C4B C3B 117.85(16)
C17B C4B C5B 114.81(15)
C10 C5 C4 110.48(16)
C10 C5 C6 120.39(17)
C6 C5 C4 129.13(17)
C5 C4 C3 101.45(15)
C17 C4 C5 115.45(16)
C17 C4 C3 116.30(15)
C5 C10 C9 120.69(18)
C5 C10 C2 110.21(16)
C9 C10 C2 129.10(18)
C22 C17 C4 120.50(17)
C18 C17 C4 121.06(17)
C18 C17 C22 118.42(17)
C12 C11 C2 121.25(17)
C12 C11 C16 118.68(18)
C16 C11 C2 120.07(17)
C10B C2B C3B 101.22(14)
C10B C2B C11B 113.87(16)
C1B C2B C10B 109.97(15)
C1B C2B C3B 111.14(16)
C1B C2B C11B 109.84(15)
C11B C2B C3B 110.56(15)
C8 C9 C10 118.68(18)
C10 C2 C11 113.24(15)
C10 C2 C3 101.37(15)
C10 C2 C1 110.12(16)
C11 C2 C3 111.16(16)
C1 C2 C11 109.80(16)
C1 C2 C3 110.92(15)
C4 C3 C2 103.87(14)
C11 C12 C13 121.21(19)
C7B C8B C9B 120.58(18)
C21B C22B C17B 120.92(17)
C7 C6 C5 119.08(19)
C15 C16 C11 121.19(19)
C22B C17B C4B 121.63(16)
C22B C17B C18B 118.16(17)
C18B C17B C4B 120.13(17)
C21 C22 C17 120.49(18)
F2B C1B F1B 106.23(15)
F2B C1B C2B 112.16(16)
F1B C1B C2B 112.11(15)
F3B C1B F2B 106.45(15)
F3B C1B F1B 105.85(16)
F3B C1B C2B 113.51(16)
C10B C9B C8B 118.57(18)
C5B C6B C7B 118.86(17)
C19 C18 C17 121.04(19)
C19B C18B C17B 120.97(18)
C8B C7B C6B 120.59(18)
C12B C11B C2B 121.68(18)
C12B C11B C16B 118.78(19)
C16B C11B C2B 119.52(19)
C20 C21 C22 120.43(18)
C18B C19B C20B 120.47(18)
C22B C21B C20B 120.16(18)
C7 C8 C9 120.72(18)
C21 C20 C19 119.32(18)
C8 C7 C6 120.42(19)
C11B C12B C13B 120.8(2)
C19B C20B C21B 119.31(18)
C12 C13 C23 119.87(19)
C14 C13 C12 118.68(19)
C14 C13 C23 121.44(19)
C18 C19 C20 120.29(19)
C15B C16B C11B 121.2(2)
C16 C15 C24 120.6(2)
C14 C15 C16 118.48(19)
C14 C15 C24 121.0(2)
F3 C1 C2 111.96(16)
F2 C1 F3 106.36(17)
F2 C1 F1 105.91(16)
F2 C1 C2 113.43(17)
F1 C1 F3 106.37(17)
F1 C1 C2 112.29(17)
C12B C13B C23B 120.9(2)
C14B C13B C12B 118.9(2)
C14B C13B C23B 120.2(2)
C13 C14 C15 121.7(2)
C15B C14B C13B 121.6(2)
C16B C15B C24B 119.7(3)
C14B C15B C16B 118.7(2)
C14B C15B C24B 121.5(2)

loop_
_geom_bond_atom_site_label_1
_geom_bond_atom_site_label_2
_geom_bond_distance
F2B C1B 1.348(2)
F1B C1B 1.350(2)
F3B C1B 1.344(2)
F3 C1 1.351(2)
F2 C1 1.344(2)
F1 C1 1.349(3)
C10B C5B 1.391(3)
C10B C2B 1.532(3)
C10B C9B 1.393(3)
C3B C4B 1.546(3)
C3B C2B 1.560(2)
C5B C4B 1.516(2)
C5B C6B 1.392(3)
C4B C17B 1.514(3)
C5 C4 1.517(3)
C5 C10 1.389(3)
C5 C6 1.393(3)
C4 C17 1.517(3)
C4 C3 1.546(3)
C10 C9 1.395(3)
C10 C2 1.523(3)
C17 C22 1.398(3)
C17 C18 1.393(3)
C11 C2 1.546(3)
C11 C12 1.391(3)
C11 C16 1.400(3)
C2B C1B 1.527(3)
C2B C11B 1.539(3)
C9 C8 1.392(3)
C2 C3 1.560(3)
C2 C1 1.523(3)
C12 C13 1.397(3)
C8B C9B 1.397(3)
C8B C7B 1.392(3)
C22B C17B 1.393(3)
C22B C21B 1.389(3)
C6 C7 1.392(3)
C16 C15 1.396(3)
C17B C18B 1.397(3)
C22 C21 1.395(3)
C6B C7B 1.393(3)
C18 C19 1.388(3)
C18B C19B 1.383(3)
C11B C12B 1.389(3)
C11B C16B 1.408(3)
C21 C20 1.387(3)
C19B C20B 1.384(3)
C21B C20B 1.391(3)
C8 C7 1.390(3)
C20 C19 1.389(3)
C12B C13B 1.404(3)
C13 C14 1.388(3)
C13 C23 1.512(3)
C16B C15B 1.393(3)
C15 C14 1.391(3)
C15 C24 1.513(3)
C13B C14B 1.393(4)
C13B C23B 1.481(4)
C14B C15B 1.387(4)
C15B C24B 1.526(4)
